data_7019784
loop_
_publ_author_name
'Brown, Christopher C.'
'Stephan, Douglas W.'

_publ_section_title
;
 Rearrangements of phosphinoimines to phosphine-imines in ruthenium
 chelate complexes.
;
_journal_issue 31
_journal_name_full 'Dalton transactions (Cambridge, England : 2003)'
_journal_page_first 9431
_journal_page_last 9438
_journal_paper_doi 10.1039/c2dt30505d
_journal_volume 41
_journal_year 2012
_chemical_formula_sum 'C47 H56 Cl2 N3 P Ru'
_chemical_formula_weight 865.89
_chemical_name_systematic
;
?
;
_space_group_IT_number 14
_symmetry_cell_setting monoclinic
_symmetry_space_group_name_Hall '-P 2ybc'
_symmetry_space_group_name_H-M 'P 1 21/c 1'
_atom_sites_solution_hydrogens geom
_atom_sites_solution_primary direct
_atom_sites_solution_secondary difmap
_audit_creation_method SHELXL-97
_cell_angle_alpha 90.00
_cell_angle_beta 107.349(3)
_cell_angle_gamma 90.00
_cell_formula_units_Z 4
_cell_length_a 11.7266(7)
_cell_length_b 19.7505(14)
_cell_length_c 19.5819(14)
_cell_measurement_temperature 150(2)
_cell_volume 4329.0(5)
_computing_cell_refinement 'Bruker SAINT'
_computing_data_collection 'Bruker APEX2'
_computing_data_reduction 'Bruker SAINT'
_computing_molecular_graphics 'Bruker SHELXTL'
_computing_publication_material 'Bruker SHELXTL'
_computing_structure_refinement 'SHELXL-97 (Sheldrick, 1997)'
_computing_structure_solution 'SHELXS-97 (Sheldrick, 1990)'
_diffrn_ambient_temperature 150(2)
_diffrn_measured_fraction_theta_full 0.977
_diffrn_measured_fraction_theta_max 0.977
_diffrn_radiation_monochromator graphite
_diffrn_radiation_source 'fine-focus sealed tube'
_diffrn_radiation_type MoK\a
_diffrn_radiation_wavelength 0.71073
_diffrn_reflns_av_R_equivalents 0.0586
_diffrn_reflns_av_sigmaI/netI 0.0590
_diffrn_reflns_limit_h_max 14
_diffrn_reflns_limit_h_min -15
_diffrn_reflns_limit_k_max 25
_diffrn_reflns_limit_k_min -25
_diffrn_reflns_limit_l_max 24
_diffrn_reflns_limit_l_min -24
_diffrn_reflns_number 38912
_diffrn_reflns_theta_full 27.54
_diffrn_reflns_theta_max 27.54
_diffrn_reflns_theta_min 1.82
_exptl_absorpt_coefficient_mu 0.558
_exptl_absorpt_correction_T_max 0.9463
_exptl_absorpt_correction_T_min 0.8966
_exptl_absorpt_correction_type multi-scan
_exptl_crystal_density_diffrn 1.329
_exptl_crystal_density_method 'not measured'
_exptl_crystal_F_000 1808
_exptl_crystal_size_max 0.20
_exptl_crystal_size_mid 0.20
_exptl_crystal_size_min 0.10
_refine_diff_density_max 0.685
_refine_diff_density_min -0.420
_refine_diff_density_rms 0.076
_refine_ls_extinction_method none
_refine_ls_goodness_of_fit_ref 1.028
_refine_ls_hydrogen_treatment constr
_refine_ls_matrix_type full
_refine_ls_number_parameters 497
_refine_ls_number_reflns 9734
_refine_ls_number_restraints 0
_refine_ls_restrained_S_all 1.028
_refine_ls_R_factor_all 0.0601
_refine_ls_R_factor_gt 0.0367
_refine_ls_shift/su_max 0.002
_refine_ls_shift/su_mean 0.000
_refine_ls_structure_factor_coef Fsqd
_refine_ls_weighting_details 'calc w=1/[\s^2^(Fo^2^)+(0.0349P)^2^+1.1473P] where P=(Fo^2^+2Fc^2^)/3'
_refine_ls_weighting_scheme calc
_refine_ls_wR_factor_gt 0.0797
_refine_ls_wR_factor_ref 0.0878
_reflns_number_gt 7315
_reflns_number_total 9734
_reflns_threshold_expression >2sigma(I)
_cod_data_source_file c2dt30505d.txt
_cod_data_source_block ccb063_0m
_cod_original_sg_symbol_H-M P2(1)/c
_cod_database_code 7019784

loop_
_symmetry_equiv_pos_as_xyz
'x, y, z'
'-x, y+1/2, -z+1/2'
'-x, -y, -z'
'x, -y-1/2, z-1/2'

loop_
_atom_site_label
_atom_site_type_symbol
_atom_site_fract_x
_atom_site_fract_y
_atom_site_fract_z
_atom_site_U_iso_or_equiv
_atom_site_adp_type
_atom_site_occupancy
_atom_site_symmetry_multiplicity
_atom_site_calc_flag
_atom_site_refinement_flags
N3 N 0.10777(17) 0.60512(11) 0.29119(12) 0.0242(5) Uani 1 1 d .
Ru1 Ru 0.343976(16) 0.667729(10) 0.289437(11) 0.01658(6) Uani 1 1 d .
Cl2 Cl 0.26643(5) 0.71314(3) 0.17065(4) 0.02620(15) Uani 1 1 d .
Cl1 Cl 0.41011(5) 0.60207(3) 0.39536(4) 0.02538(15) Uani 1 1 d .
C14 C 0.7118(2) 0.60275(12) 0.37817(13) 0.0186(5) Uani 1 1 d .
C42 C 0.1444(2) 0.89206(14) 0.33264(16) 0.0310(7) Uani 1 1 d .
H42 H 0.1188 0.9280 0.2994 0.037 Uiso 1 1 calc R
P1 P 0.52538(5) 0.64478(3) 0.26253(4) 0.01924(15) Uani 1 1 d .
C15 C 0.8121(2) 0.62966(12) 0.43809(13) 0.0187(5) Uani 1 1 d .
N1 N 0.64819(17) 0.64496(10) 0.33381(11) 0.0186(4) Uani 1 1 d .
C46 C 0.2209(2) 0.78712(14) 0.43064(15) 0.0246(6) Uani 1 1 d .
C21 C 0.6972(2) 0.52738(12) 0.37537(13) 0.0190(5) Uani 1 1 d .
C10 C 0.6977(2) 0.68156(17) 0.19791(17) 0.0402(8) Uani 1 1 d .
H10A H 0.7240 0.7137 0.1675 0.060 Uiso 1 1 calc R
H10B H 0.6875 0.6367 0.1756 0.060 Uiso 1 1 calc R
H10C H 0.7578 0.6792 0.2449 0.060 Uiso 1 1 calc R
C8 C 0.5787(2) 0.70523(14) 0.20674(15) 0.0273(6) Uani 1 1 d .
H8 H 0.5187 0.7060 0.1582 0.033 Uiso 1 1 calc R
C31 C 0.0757(2) 0.55681(14) 0.17214(16) 0.0288(6) Uani 1 1 d .
C13 C 0.4354(2) 0.51357(14) 0.23959(16) 0.0303(7) Uani 1 1 d .
H13A H 0.3534 0.5297 0.2312 0.045 Uiso 1 1 calc R
H13B H 0.4737 0.5081 0.2911 0.045 Uiso 1 1 calc R
H13C H 0.4343 0.4699 0.2156 0.045 Uiso 1 1 calc R
C35 C 0.1362(3) 0.38072(17) 0.1115(2) 0.0556(10) Uani 1 1 d .
H35A H 0.0694 0.3501 0.1093 0.083 Uiso 1 1 calc R
H35B H 0.2118 0.3565 0.1312 0.083 Uiso 1 1 calc R
H35C H 0.1303 0.3969 0.0633 0.083 Uiso 1 1 calc R
C44 C 0.2423(3) 0.97922(16) 0.4252(2) 0.0573(10) Uani 1 1 d .
H44A H 0.2193 0.9894 0.4683 0.086 Uiso 1 1 calc R
H44B H 0.2003 1.0099 0.3866 0.086 Uiso 1 1 calc R
H44C H 0.3287 0.9853 0.4354 0.086 Uiso 1 1 calc R
C11 C 0.5055(2) 0.56501(13) 0.20980(14) 0.0236(6) Uani 1 1 d .
H11 H 0.5861 0.5457 0.2140 0.028 Uiso 1 1 calc R
C47 C 0.2642(2) 0.73095(15) 0.48383(15) 0.0333(7) Uani 1 1 d .
H47A H 0.3150 0.7498 0.5290 0.050 Uiso 1 1 calc R
H47B H 0.3104 0.6984 0.4650 0.050 Uiso 1 1 calc R
H47C H 0.1956 0.7080 0.4922 0.050 Uiso 1 1 calc R
C12 C 0.4401(3) 0.57741(16) 0.13043(15) 0.0367(7) Uani 1 1 d .
H12A H 0.4187 0.5339 0.1059 0.055 Uiso 1 1 calc R
H12B H 0.4924 0.6025 0.1086 0.055 Uiso 1 1 calc R
H12C H 0.3674 0.6038 0.1260 0.055 Uiso 1 1 calc R
C1 C 0.3870(2) 0.75365(13) 0.32196(15) 0.0241(6) Uani 1 1 d .
H1 H 0.3439 0.7869 0.2893 0.029 Uiso 1 1 calc R
C16 C 0.8994(2) 0.58748(14) 0.48071(15) 0.0277(6) Uani 1 1 d .
H16 H 0.8937 0.5399 0.4733 0.033 Uiso 1 1 calc R
C30 C 0.1194(2) 0.54945(13) 0.24676(15) 0.0239(6) Uani 1 1 d .
C29 C 0.0000(2) 0.60993(15) 0.31464(18) 0.0381(8) Uani 1 1 d .
H29A H -0.0020 0.5734 0.3489 0.046 Uiso 1 1 calc R
H29B H -0.0734 0.6076 0.2734 0.046 Uiso 1 1 calc R
C9 C 0.5886(3) 0.77677(15) 0.23669(17) 0.0372(7) Uani 1 1 d .
H9A H 0.6452 0.7773 0.2850 0.056 Uiso 1 1 calc R
H9B H 0.5101 0.7919 0.2386 0.056 Uiso 1 1 calc R
H9C H 0.6171 0.8072 0.2058 0.056 Uiso 1 1 calc R
N2 N 0.12293(17) 0.70553(11) 0.33763(12) 0.0228(5) Uani 1 1 d .
C19 C 0.9165(2) 0.72501(15) 0.50520(15) 0.0324(7) Uani 1 1 d .
H19 H 0.9213 0.7724 0.5140 0.039 Uiso 1 1 calc R
C45 C 0.2454(2) 0.85439(15) 0.45039(16) 0.0337(7) Uani 1 1 d .
H45 H 0.2885 0.8644 0.4986 0.040 Uiso 1 1 calc R
C3 C 0.4830(3) 0.85488(15) 0.38672(18) 0.0404(8) Uani 1 1 d .
H3 H 0.4383 0.8806 0.3467 0.048 Uiso 1 1 calc R
C40 C 0.1156(2) 0.82574(14) 0.30970(15) 0.0252(6) Uani 1 1 d .
C33 C 0.0858(2) 0.50172(15) 0.12983(17) 0.0346(7) Uani 1 1 d .
H33 H 0.0603 0.5067 0.0793 0.041 Uiso 1 1 calc R
C7 C 0.5375(2) 0.74900(16) 0.44449(16) 0.0353(7) Uani 1 1 d .
H7 H 0.5320 0.7010 0.4451 0.042 Uiso 1 1 calc R
C34 C 0.1316(2) 0.44026(15) 0.15884(18) 0.0364(7) Uani 1 1 d .
C6 C 0.6127(3) 0.78223(17) 0.50288(17) 0.0434(8) Uani 1 1 d .
H6 H 0.6570 0.7570 0.5434 0.052 Uiso 1 1 calc R
C5 C 0.6235(3) 0.85189(17) 0.50245(19) 0.0451(9) Uani 1 1 d .
H5 H 0.6760 0.8747 0.5422 0.054 Uiso 1 1 calc R
C38 C 0.1986(3) 0.47590(16) 0.35762(17) 0.0425(8) Uani 1 1 d .
H38A H 0.1363 0.4503 0.3704 0.064 Uiso 1 1 calc R
H38B H 0.2098 0.5198 0.3821 0.064 Uiso 1 1 calc R
H38C H 0.2737 0.4504 0.3722 0.064 Uiso 1 1 calc R
C18 C 1.0043(3) 0.68247(16) 0.54643(16) 0.0348(7) Uani 1 1 d .
H18 H 1.0700 0.7006 0.5828 0.042 Uiso 1 1 calc R
C4 C 0.5581(3) 0.88750(17) 0.4443(2) 0.0515(9) Uani 1 1 d .
H4 H 0.5647 0.9354 0.4439 0.062 Uiso 1 1 calc R
C20 C 0.8217(2) 0.69889(14) 0.45122(14) 0.0253(6) Uani 1 1 d .
H20 H 0.7626 0.7286 0.4229 0.030 Uiso 1 1 calc R
C43 C 0.2095(2) 0.90713(15) 0.40268(18) 0.0358(7) Uani 1 1 d .
C37 C 0.1616(2) 0.48705(14) 0.27781(16) 0.0284(6) Uani 1 1 d .
C32 C 0.0135(3) 0.62025(15) 0.13793(17) 0.0388(8) Uani 1 1 d .
H32A H 0.0025 0.6188 0.0863 0.058 Uiso 1 1 calc R
H32B H 0.0621 0.6597 0.1587 0.058 Uiso 1 1 calc R
H32C H -0.0645 0.6235 0.1464 0.058 Uiso 1 1 calc R
C2 C 0.4706(2) 0.78443(13) 0.38542(15) 0.0247(6) Uani 1 1 d .
C17 C 0.9953(2) 0.61435(16) 0.53427(15) 0.0337(7) Uani 1 1 d .
H17 H 1.0550 0.5850 0.5626 0.040 Uiso 1 1 calc R
C36 C 0.1673(2) 0.43384(14) 0.23238(18) 0.0341(7) Uani 1 1 d .
H36 H 0.1970 0.3913 0.2528 0.041 Uiso 1 1 calc R
C41 C 0.0438(2) 0.81031(15) 0.23427(15) 0.0336(7) Uani 1 1 d .
H41A H 0.0210 0.8527 0.2077 0.050 Uiso 1 1 calc R
H41B H -0.0284 0.7853 0.2343 0.050 Uiso 1 1 calc R
H41C H 0.0916 0.7828 0.2114 0.050 Uiso 1 1 calc R
C39 C 0.1567(2) 0.77370(13) 0.35958(14) 0.0210(6) Uani 1 1 d .
C27 C 0.1760(2) 0.66118(12) 0.30516(13) 0.0184(5) Uani 1 1 d .
C28 C 0.0131(2) 0.67868(14) 0.35019(17) 0.0330(7) Uani 1 1 d .
H28A H -0.0566 0.7079 0.3278 0.040 Uiso 1 1 calc R
H28B H 0.0226 0.6745 0.4020 0.040 Uiso 1 1 calc R
C26 C 0.7337(2) 0.48860(13) 0.32622(14) 0.0219(6) Uani 1 1 d .
H26 H 0.7685 0.5101 0.2939 0.026 Uiso 1 1 calc R
C22 C 0.6504(2) 0.49469(13) 0.42403(14) 0.0246(6) Uani 1 1 d .
H22 H 0.6276 0.5203 0.4589 0.030 Uiso 1 1 calc R
C25 C 0.7197(2) 0.41896(14) 0.32427(15) 0.0277(6) Uani 1 1 d .
H25 H 0.7444 0.3929 0.2904 0.033 Uiso 1 1 calc R
C23 C 0.6367(2) 0.42510(14) 0.42193(16) 0.0296(6) Uani 1 1 d .
H23 H 0.6044 0.4031 0.4552 0.036 Uiso 1 1 calc R
C24 C 0.6703(2) 0.38740(13) 0.37117(15) 0.0284(6) Uani 1 1 d .
H24 H 0.6590 0.3397 0.3689 0.034 Uiso 1 1 calc R

loop_
_atom_site_aniso_label
_atom_site_aniso_U_11
_atom_site_aniso_U_22
_atom_site_aniso_U_33
_atom_site_aniso_U_23
_atom_site_aniso_U_13
_atom_site_aniso_U_12
N3 0.0206(11) 0.0210(12) 0.0330(14) -0.0070(10) 0.0111(10) -0.0041(9)
Ru1 0.01677(10) 0.01511(11) 0.01725(12) 0.00116(9) 0.00412(7) 0.00084(8)
Cl2 0.0238(3) 0.0303(4) 0.0216(4) 0.0075(3) 0.0023(3) 0.0022(3)
Cl1 0.0286(3) 0.0253(4) 0.0223(4) 0.0073(3) 0.0076(3) 0.0043(3)
C14 0.0197(12) 0.0196(13) 0.0172(14) -0.0006(10) 0.0065(10) -0.0007(10)
C42 0.0320(15) 0.0253(16) 0.0347(18) 0.0025(13) 0.0085(13) 0.0068(12)
P1 0.0172(3) 0.0224(4) 0.0167(4) 0.0024(3) 0.0029(3) 0.0011(3)
C15 0.0190(12) 0.0201(14) 0.0159(14) 0.0015(10) 0.0035(10) -0.0022(10)
N1 0.0186(10) 0.0203(11) 0.0161(12) 0.0000(9) 0.0037(9) -0.0010(8)
C46 0.0242(13) 0.0271(15) 0.0224(15) -0.0031(12) 0.0067(11) 0.0037(11)
C21 0.0166(11) 0.0169(13) 0.0186(14) -0.0002(10) -0.0022(10) 0.0021(9)
C10 0.0277(15) 0.064(2) 0.0315(19) 0.0107(16) 0.0131(13) -0.0011(14)
C8 0.0207(13) 0.0393(17) 0.0198(15) 0.0100(13) 0.0027(11) -0.0013(11)
C31 0.0253(13) 0.0238(15) 0.0358(18) -0.0039(13) 0.0066(12) -0.0040(11)
C13 0.0278(14) 0.0312(16) 0.0304(17) -0.0090(13) 0.0062(12) -0.0017(12)
C35 0.066(2) 0.039(2) 0.067(3) -0.0232(19) 0.028(2) -0.0017(17)
C44 0.055(2) 0.0284(19) 0.076(3) -0.0156(18) -0.0004(19) 0.0021(16)
C11 0.0184(12) 0.0317(16) 0.0192(15) -0.0049(12) 0.0032(10) 0.0046(11)
C47 0.0322(15) 0.0405(18) 0.0261(17) 0.0049(14) 0.0069(13) 0.0046(13)
C12 0.0402(17) 0.0426(19) 0.0216(16) -0.0088(14) 0.0005(13) 0.0054(14)
C1 0.0233(13) 0.0186(14) 0.0303(16) 0.0035(12) 0.0080(11) 0.0034(10)
C16 0.0277(14) 0.0276(16) 0.0240(16) 0.0017(12) 0.0020(12) -0.0027(11)
C30 0.0196(12) 0.0208(14) 0.0314(17) -0.0052(12) 0.0080(11) -0.0042(10)
C29 0.0296(15) 0.0333(18) 0.059(2) -0.0134(15) 0.0254(15) -0.0093(12)
C9 0.0373(16) 0.0348(18) 0.0377(19) 0.0170(14) 0.0084(14) -0.0047(13)
N2 0.0190(10) 0.0239(12) 0.0272(13) -0.0041(10) 0.0097(9) -0.0030(9)
C19 0.0400(16) 0.0286(16) 0.0278(17) -0.0092(13) 0.0088(13) -0.0110(13)
C45 0.0297(15) 0.0375(18) 0.0278(17) -0.0148(14) -0.0008(12) 0.0027(13)
C3 0.0532(19) 0.0293(17) 0.0352(19) -0.0028(14) 0.0079(15) -0.0131(14)
C40 0.0241(13) 0.0276(15) 0.0235(15) -0.0009(12) 0.0064(11) 0.0055(11)
C33 0.0384(16) 0.0323(17) 0.0331(18) -0.0099(14) 0.0107(14) -0.0065(13)
C7 0.0403(16) 0.0322(17) 0.0306(18) -0.0072(14) 0.0062(14) -0.0007(13)
C34 0.0342(16) 0.0287(17) 0.049(2) -0.0158(15) 0.0166(15) -0.0074(13)
C6 0.0478(19) 0.046(2) 0.0312(19) -0.0082(15) 0.0041(15) -0.0010(15)
C5 0.051(2) 0.047(2) 0.039(2) -0.0208(17) 0.0154(16) -0.0226(16)
C38 0.0514(19) 0.0340(18) 0.042(2) 0.0112(15) 0.0131(16) -0.0063(15)
C18 0.0338(15) 0.049(2) 0.0190(16) -0.0051(13) 0.0038(12) -0.0175(14)
C4 0.071(2) 0.0312(19) 0.051(2) -0.0096(17) 0.016(2) -0.0228(17)
C20 0.0289(14) 0.0251(15) 0.0213(15) -0.0030(12) 0.0063(12) -0.0026(11)
C43 0.0300(15) 0.0262(17) 0.047(2) -0.0085(14) 0.0045(14) 0.0015(12)
C37 0.0245(13) 0.0235(15) 0.0378(18) -0.0009(13) 0.0103(12) -0.0062(11)
C32 0.0385(16) 0.0286(17) 0.0388(19) -0.0011(14) -0.0046(14) -0.0039(13)
C2 0.0239(13) 0.0245(15) 0.0280(16) -0.0056(12) 0.0112(12) -0.0047(11)
C17 0.0274(14) 0.0439(19) 0.0229(16) 0.0079(14) -0.0030(12) -0.0007(13)
C36 0.0293(15) 0.0185(15) 0.056(2) -0.0005(14) 0.0147(15) -0.0014(11)
C41 0.0342(15) 0.0373(18) 0.0246(17) -0.0026(13) 0.0018(13) 0.0075(13)
C39 0.0190(12) 0.0212(14) 0.0238(15) -0.0063(11) 0.0078(11) -0.0004(10)
C27 0.0189(12) 0.0177(13) 0.0169(14) 0.0006(10) 0.0029(10) 0.0019(10)
C28 0.0256(14) 0.0348(18) 0.045(2) -0.0096(14) 0.0201(13) -0.0074(12)
C26 0.0155(11) 0.0259(15) 0.0206(15) -0.0009(11) -0.0003(10) -0.0001(10)
C22 0.0304(14) 0.0217(14) 0.0199(15) 0.0034(11) 0.0049(11) 0.0045(11)
C25 0.0254(13) 0.0240(15) 0.0269(16) -0.0078(12) -0.0025(12) 0.0053(11)
C23 0.0326(15) 0.0237(15) 0.0293(17) 0.0092(12) 0.0041(12) 0.0011(12)
C24 0.0288(14) 0.0158(14) 0.0326(17) 0.0002(12) -0.0029(12) 0.0005(11)

loop_
_atom_type_symbol
_atom_type_description
_atom_type_scat_dispersion_real
_atom_type_scat_dispersion_imag
_atom_type_scat_source
C C 0.0033 0.0016 'International Tables Vol C Tables 4.2.6.8 and 6.1.1.4'
H H 0.0000 0.0000 'International Tables Vol C Tables 4.2.6.8 and 6.1.1.4'
N N 0.0061 0.0033 'International Tables Vol C Tables 4.2.6.8 and 6.1.1.4'
P P 0.1023 0.0942 'International Tables Vol C Tables 4.2.6.8 and 6.1.1.4'
Cl Cl 0.1484 0.1585 'International Tables Vol C Tables 4.2.6.8 and 6.1.1.4'
Ru Ru -1.2594 0.8363 'International Tables Vol C Tables 4.2.6.8 and 6.1.1.4'

loop_
_geom_angle_atom_site_label_1
_geom_angle_atom_site_label_2
_geom_angle_atom_site_label_3
_geom_angle
C27 N3 C30 126.6(2)
C27 N3 C29 113.4(2)
C30 N3 C29 119.0(2)
C1 Ru1 C27 100.39(10)
C1 Ru1 Cl1 102.61(9)
C27 Ru1 Cl1 85.06(7)
C1 Ru1 P1 94.70(8)
C27 Ru1 P1 164.86(7)
Cl1 Ru1 P1 90.50(2)
C1 Ru1 Cl2 88.64(9)
C27 Ru1 Cl2 93.70(7)
Cl1 Ru1 Cl2 168.73(2)
P1 Ru1 Cl2 87.83(2)
N1 C14 C15 117.9(2)
N1 C14 C21 126.0(2)
C15 C14 C21 116.0(2)
C43 C42 C40 121.9(3)
C43 C42 H42 119.0
C40 C42 H42 119.0
N1 P1 C8 97.61(11)
N1 P1 C11 113.42(11)
C8 P1 C11 103.15(13)
N1 P1 Ru1 114.61(8)
C8 P1 Ru1 119.30(9)
C11 P1 Ru1 108.15(8)
C16 C15 C20 118.3(2)
C16 C15 C14 121.8(2)
C20 C15 C14 119.9(2)
C14 N1 P1 138.46(19)
C45 C46 C39 117.7(3)
C45 C46 C47 120.9(3)
C39 C46 C47 121.4(2)
C22 C21 C26 118.9(2)
C22 C21 C14 120.0(2)
C26 C21 C14 121.1(2)
C8 C10 H10A 109.5
C8 C10 H10B 109.5
H10A C10 H10B 109.5
C8 C10 H10C 109.5
H10A C10 H10C 109.5
H10B C10 H10C 109.5
C9 C8 C10 111.1(2)
C9 C8 P1 111.88(19)
C10 C8 P1 110.49(19)
C9 C8 H8 107.7
C10 C8 H8 107.7
P1 C8 H8 107.7
C33 C31 C30 117.9(3)
C33 C31 C32 120.1(3)
C30 C31 C32 121.9(3)
C11 C13 H13A 109.5
C11 C13 H13B 109.5
H13A C13 H13B 109.5
C11 C13 H13C 109.5
H13A C13 H13C 109.5
H13B C13 H13C 109.5
C34 C35 H35A 109.5
C34 C35 H35B 109.5
H35A C35 H35B 109.5
C34 C35 H35C 109.5
H35A C35 H35C 109.5
H35B C35 H35C 109.5
C43 C44 H44A 109.5
C43 C44 H44B 109.5
H44A C44 H44B 109.5
C43 C44 H44C 109.5
H44A C44 H44C 109.5
H44B C44 H44C 109.5
C13 C11 C12 109.3(2)
C13 C11 P1 110.12(18)
C12 C11 P1 111.67(19)
C13 C11 H11 108.6
C12 C11 H11 108.6
P1 C11 H11 108.6
C46 C47 H47A 109.5
C46 C47 H47B 109.5
H47A C47 H47B 109.5
C46 C47 H47C 109.5
H47A C47 H47C 109.5
H47B C47 H47C 109.5
C11 C12 H12A 109.5
C11 C12 H12B 109.5
H12A C12 H12B 109.5
C11 C12 H12C 109.5
H12A C12 H12C 109.5
H12B C12 H12C 109.5
C2 C1 Ru1 136.5(2)
C2 C1 H1 111.8
Ru1 C1 H1 111.8
C15 C16 C17 120.6(3)
C15 C16 H16 119.7
C17 C16 H16 119.7
C37 C30 C31 121.0(2)
C37 C30 N3 119.9(3)
C31 C30 N3 118.8(2)
N3 C29 C28 102.9(2)
N3 C29 H29A 111.2
C28 C29 H29A 111.2
N3 C29 H29B 111.2
C28 C29 H29B 111.2
H29A C29 H29B 109.1
C8 C9 H9A 109.5
C8 C9 H9B 109.5
H9A C9 H9B 109.5
C8 C9 H9C 109.5
H9A C9 H9C 109.5
H9B C9 H9C 109.5
C27 N2 C39 129.1(2)
C27 N2 C28 113.3(2)
C39 N2 C28 117.6(2)
C20 C19 C18 120.4(3)
C20 C19 H19 119.8
C18 C19 H19 119.8
C43 C45 C46 122.5(3)
C43 C45 H45 118.7
C46 C45 H45 118.7
C4 C3 C2 121.4(3)
C4 C3 H3 119.3
C2 C3 H3 119.3
C42 C40 C39 117.7(3)
C42 C40 C41 121.4(3)
C39 C40 C41 120.9(2)
C34 C33 C31 122.3(3)
C34 C33 H33 118.9
C31 C33 H33 118.9
C2 C7 C6 121.0(3)
C2 C7 H7 119.5
C6 C7 H7 119.5
C33 C34 C36 118.1(3)
C33 C34 C35 120.9(3)
C36 C34 C35 120.9(3)
C5 C6 C7 120.3(3)
C5 C6 H6 119.9
C7 C6 H6 119.9
C4 C5 C6 119.3(3)
C4 C5 H5 120.4
C6 C5 H5 120.4
C37 C38 H38A 109.5
C37 C38 H38B 109.5
H38A C38 H38B 109.5
C37 C38 H38C 109.5
H38A C38 H38C 109.5
H38B C38 H38C 109.5
C17 C18 C19 119.4(3)
C17 C18 H18 120.3
C19 C18 H18 120.3
C5 C4 C3 120.6(3)
C5 C4 H4 119.7
C3 C4 H4 119.7
C19 C20 C15 120.6(3)
C19 C20 H20 119.7
C15 C20 H20 119.7
C45 C43 C42 118.3(3)
C45 C43 C44 121.1(3)
C42 C43 C44 120.6(3)
C36 C37 C30 117.8(3)
C36 C37 C38 119.9(3)
C30 C37 C38 122.3(3)
C31 C32 H32A 109.5
C31 C32 H32B 109.5
H32A C32 H32B 109.5
C31 C32 H32C 109.5
H32A C32 H32C 109.5
H32B C32 H32C 109.5
C7 C2 C3 117.4(3)
C7 C2 C1 124.7(3)
C3 C2 C1 117.9(3)
C18 C17 C16 120.6(3)
C18 C17 H17 119.7
C16 C17 H17 119.7
C34 C36 C37 122.7(3)
C34 C36 H36 118.7
C37 C36 H36 118.7
C40 C41 H41A 109.5
C40 C41 H41B 109.5
H41A C41 H41B 109.5
C40 C41 H41C 109.5
H41A C41 H41C 109.5
H41B C41 H41C 109.5
C46 C39 C40 121.8(2)
C46 C39 N2 119.8(2)
C40 C39 N2 118.3(2)
N2 C27 N3 107.6(2)
N2 C27 Ru1 128.46(18)
N3 C27 Ru1 123.46(17)
N2 C28 C29 102.7(2)
N2 C28 H28A 111.2
C29 C28 H28A 111.2
N2 C28 H28B 111.2
C29 C28 H28B 111.2
H28A C28 H28B 109.1
C25 C26 C21 120.4(3)
C25 C26 H26 119.8
C21 C26 H26 119.8
C23 C22 C21 120.4(3)
C23 C22 H22 119.8
C21 C22 H22 119.8
C24 C25 C26 120.2(3)
C24 C25 H25 119.9
C26 C25 H25 119.9
C22 C23 C24 119.9(3)
C22 C23 H23 120.0
C24 C23 H23 120.0
C25 C24 C23 120.1(3)
C25 C24 H24 120.0
C23 C24 H24 120.0

loop_
_geom_bond_atom_site_label_1
_geom_bond_atom_site_label_2
_geom_bond_distance
N3 C27 1.345(3)
N3 C30 1.433(3)
N3 C29 1.470(3)
Ru1 C1 1.830(3)
Ru1 C27 2.087(2)
Ru1 Cl1 2.3719(7)
Ru1 P1 2.3826(7)
Ru1 Cl2 2.4043(7)
C14 N1 1.273(3)
C14 C15 1.490(3)
C14 C21 1.498(3)
C42 C43 1.388(4)
C42 C40 1.393(4)
C42 H42 0.9500
P1 N1 1.680(2)
P1 C8 1.849(3)
P1 C11 1.860(3)
C15 C16 1.389(3)
C15 C20 1.390(3)
C46 C45 1.389(4)
C46 C39 1.396(4)
C46 C47 1.503(4)
C21 C22 1.392(3)
C21 C26 1.394(3)
C10 C8 1.530(4)
C10 H10A 0.9800
C10 H10B 0.9800
C10 H10C 0.9800
C8 C9 1.521(4)
C8 H8 1.0000
C31 C33 1.394(4)
C31 C30 1.404(4)
C31 C32 1.503(4)
C13 C11 1.528(4)
C13 H13A 0.9800
C13 H13B 0.9800
C13 H13C 0.9800
C35 C34 1.508(4)
C35 H35A 0.9800
C35 H35B 0.9800
C35 H35C 0.9800
C44 C43 1.506(4)
C44 H44A 0.9800
C44 H44B 0.9800
C44 H44C 0.9800
C11 C12 1.534(4)
C11 H11 1.0000
C47 H47A 0.9800
C47 H47B 0.9800
C47 H47C 0.9800
C12 H12A 0.9800
C12 H12B 0.9800
C12 H12C 0.9800
C1 C2 1.466(4)
C1 H1 0.9500
C16 C17 1.394(4)
C16 H16 0.9500
C30 C37 1.398(4)
C29 C28 1.513(4)
C29 H29A 0.9900
C29 H29B 0.9900
C9 H9A 0.9800
C9 H9B 0.9800
C9 H9C 0.9800
N2 C27 1.340(3)
N2 C39 1.433(3)
N2 C28 1.480(3)
C19 C20 1.385(4)
C19 C18 1.386(4)
C19 H19 0.9500
C45 C43 1.379(4)
C45 H45 0.9500
C3 C4 1.368(4)
C3 C2 1.398(4)
C3 H3 0.9500
C40 C39 1.401(4)
C40 C41 1.497(4)
C33 C34 1.379(4)
C33 H33 0.9500
C7 C2 1.379(4)
C7 C6 1.383(4)
C7 H7 0.9500
C34 C36 1.380(4)
C6 C5 1.382(4)
C6 H6 0.9500
C5 C4 1.363(5)
C5 H5 0.9500
C38 C37 1.508(4)
C38 H38A 0.9800
C38 H38B 0.9800
C38 H38C 0.9800
C18 C17 1.365(4)
C18 H18 0.9500
C4 H4 0.9500
C20 H20 0.9500
C37 C36 1.391(4)
C32 H32A 0.9800
C32 H32B 0.9800
C32 H32C 0.9800
C17 H17 0.9500
C36 H36 0.9500
C41 H41A 0.9800
C41 H41B 0.9800
C41 H41C 0.9800
C28 H28A 0.9900
C28 H28B 0.9900
C26 C25 1.384(4)
C26 H26 0.9500
C22 C23 1.383(4)
C22 H22 0.9500
C25 C24 1.373(4)
C25 H25 0.9500
C23 C24 1.389(4)
C23 H23 0.9500
C24 H24 0.9500
